data_1545096
loop_
_publ_author_name
'Ji, Yining'
'Li, Hongming'
'Hyde, Alan M.'
'Chen, Qinghao'
'Belyk, Kevin M.'
'Lexa, Katrina W.'
'Yin, Jingjun'
'Sherer, Edward C.'
'Williamson, R. Thomas'
'Brunskill, Andrew'
'Ren, Sumei'
'Campeau, Louis-Charles'
'Davies, Ian W.'
'Ruck, Rebecca T.'

_publ_section_title
;
 A rational pre-catalyst design for bis-phosphine mono-oxide palladium
 catalyzed reactions
;
_journal_issue 4
_journal_name_full 'Chem. Sci.'
_journal_page_first 2841
_journal_paper_doi 10.1039/C6SC05472B
_journal_volume 8
_journal_year 2017
_chemical_absolute_configuration ad
_chemical_formula_moiety 'C25 H32 Br N3 O P2 Pd'
_chemical_formula_sum 'C25 H32 Br N3 O P2 Pd'
_chemical_formula_weight 638.78
_space_group_crystal_system monoclinic
_space_group_IT_number 5
_space_group_name_Hall 'C 2y'
_space_group_name_H-M_alt 'C 1 2 1'
_symmetry_space_group_name_Hall 'C 2y'
_symmetry_space_group_name_H-M 'C 1 2 1'
_atom_sites_solution_hydrogens geom
_atom_sites_solution_primary direct
_atom_sites_solution_secondary difmap
_audit_creation_method SHELXL-2014/7
_audit_update_record
;
2016-10-28 deposited with the CCDC.
2017-01-19 downloaded from the CCDC.
;
_cell_angle_alpha 90
_cell_angle_beta 95.3448(14)
_cell_angle_gamma 90
_cell_formula_units_Z 4
_cell_length_a 23.4340(11)
_cell_length_b 10.7208(5)
_cell_length_c 10.6091(5)
_cell_measurement_reflns_used 9798
_cell_measurement_temperature 100(2)
_cell_measurement_theta_max 66.55
_cell_measurement_theta_min 3.79
_cell_volume 2653.7(2)
_computing_cell_refinement 'Bruker SAINT'
_computing_data_collection 'Bruker APEX2'
_computing_data_reduction 'Bruker SAINT'
_computing_molecular_graphics 'Bruker SHELXTL'
_computing_publication_material 'Bruker SHELXTL'
_computing_structure_refinement 'SHELXL-2014/7 (Sheldrick, 2014)'
_computing_structure_solution 'SHELXS-97 (Sheldrick 2008)'
_diffrn_ambient_temperature 100(2)
_diffrn_measured_fraction_theta_full 0.989
_diffrn_measured_fraction_theta_max 0.989
_diffrn_measurement_device_type 'Bruker APEX-II CCD'
_diffrn_measurement_method '\f and \w scans'
_diffrn_radiation_type CuK\a
_diffrn_radiation_wavelength 1.54178
_diffrn_reflns_av_R_equivalents 0.0414
_diffrn_reflns_av_unetI/netI 0.0302
_diffrn_reflns_Laue_measured_fraction_full 0.989
_diffrn_reflns_Laue_measured_fraction_max 0.989
_diffrn_reflns_limit_h_max 27
_diffrn_reflns_limit_h_min -27
_diffrn_reflns_limit_k_max 12
_diffrn_reflns_limit_k_min -12
_diffrn_reflns_limit_l_max 12
_diffrn_reflns_limit_l_min -11
_diffrn_reflns_number 23472
_diffrn_reflns_point_group_measured_fraction_full 0.989
_diffrn_reflns_point_group_measured_fraction_max 0.989
_diffrn_reflns_theta_full 66.577
_diffrn_reflns_theta_max 66.577
_diffrn_reflns_theta_min 3.789
_diffrn_source 'sealed-tube microsource X-ray generator'
_exptl_absorpt_coefficient_mu 8.720
_exptl_absorpt_correction_T_max 0.418
_exptl_absorpt_correction_T_min 0.289
_exptl_absorpt_correction_type multi-scan
_exptl_absorpt_process_details
; 
(SADABS; Sheldrick, 2003) 
;
_exptl_crystal_colour 'pale yellow'
_exptl_crystal_density_diffrn 1.599
_exptl_crystal_description Rod
_exptl_crystal_F_000 1288
_exptl_crystal_recrystallization_method 'Re-crystallisation from solvent: Toluene'
_exptl_crystal_size_max 0.300
_exptl_crystal_size_mid 0.200
_exptl_crystal_size_min 0.100
_refine_diff_density_max 0.778
_refine_diff_density_min -0.427
_refine_diff_density_rms 0.074
_refine_ls_abs_structure_details
; 
 Flack x determined using 2111 quotients [(I+)-(I-)]/[(I+)+(I-)] 
 (Parsons, Flack and Wagner, Acta Cryst. B69 (2013) 249-259). 
;
_refine_ls_abs_structure_Flack -0.016(4)
_refine_ls_extinction_method none
_refine_ls_goodness_of_fit_ref 1.076
_refine_ls_hydrogen_treatment constr
_refine_ls_matrix_type full
_refine_ls_number_parameters 306
_refine_ls_number_reflns 4648
_refine_ls_number_restraints 1
_refine_ls_restrained_S_all 1.075
_refine_ls_R_factor_all 0.0234
_refine_ls_R_factor_gt 0.0229
_refine_ls_shift/su_max 0.001
_refine_ls_shift/su_mean 0.000
_refine_ls_structure_factor_coef Fsqd
_refine_ls_weighting_details 'w=1/[\s^2^(Fo^2^)+(0.0292P)^2^+4.0320P] where P=(Fo^2^+2Fc^2^)/3'
_refine_ls_weighting_scheme calc
_refine_ls_wR_factor_gt 0.0562
_refine_ls_wR_factor_ref 0.0566
_reflns_Friedel_coverage 0.891
_reflns_Friedel_fraction_full 0.989
_reflns_Friedel_fraction_max 0.989
_reflns_number_gt 4584
_reflns_number_total 4648
_reflns_threshold_expression 'I > 2\s(I)'
_cod_data_source_file c6sc05472b2.cif
_cod_data_source_block mdk105
_cod_depositor_comments
;Adding full bibliography for 1545094--1545096.cif.

The following automatic conversions were performed:

'_atom_sites_solution_secondary' value 'diffmap' was changed to
'difmap'.

Automatic conversion script
Id: cif_fix_values 6452 2018-10-05 10:23:21Z andrius 
;
_cod_database_code 1545096
_shelx_shelxl_version_number 2014/7
_shelx_space_group_comment
; 
The symmetry employed for this shelxl refinement is uniquely defined 
by the following loop, which should always be used as a source of 
symmetry information in preference to the above space-group names. 
They are only intended as comments. 
;
_shelx_estimated_absorpt_t_min 0.180
_shelx_estimated_absorpt_t_max 0.476

loop_
_space_group_symop_operation_xyz
'x, y, z'
'-x, y, -z'
'x+1/2, y+1/2, z'
'-x+1/2, y+1/2, -z'

loop_
_atom_site_label
_atom_site_type_symbol
_atom_site_fract_x
_atom_site_fract_y
_atom_site_fract_z
_atom_site_U_iso_or_equiv
_atom_site_adp_type
_atom_site_occupancy
_atom_site_site_symmetry_order
_atom_site_calc_flag
_atom_site_refinement_flags_posn
_atom_site_refinement_flags_adp
Pd1 Pd 0.76876(2) 0.66131(3) 0.70544(3) 0.01255(9) Uani 1 1 d . .
Br1 Br 0.70392(2) 0.84065(4) 0.73323(4) 0.01726(12) Uani 1 1 d . .
P1L P 0.82694(5) 0.49590(10) 0.69564(10) 0.0124(2) Uani 1 1 d . .
C1L C 0.8930(2) 0.5179(5) 0.6094(4) 0.0180(10) Uani 1 1 d . .
C2L C 0.9377(2) 0.5953(5) 0.6894(5) 0.0208(10) Uani 1 1 d . .
H2LA H 0.9705 0.6113 0.6409 0.031 Uiso 1 1 calc R U
H2LB H 0.9505 0.5494 0.7668 0.031 Uiso 1 1 calc R U
H2LC H 0.9206 0.6748 0.7119 0.031 Uiso 1 1 calc R U
C3L C 0.8750(2) 0.5880(5) 0.4865(5) 0.0224(11) Uani 1 1 d . .
H3LA H 0.9085 0.5998 0.4388 0.034 Uiso 1 1 calc R U
H3LB H 0.8592 0.6695 0.5064 0.034 Uiso 1 1 calc R U
H3LC H 0.8459 0.5396 0.4354 0.034 Uiso 1 1 calc R U
C4L C 0.9180(2) 0.3900(5) 0.5791(5) 0.0215(10) Uani 1 1 d . .
H4LA H 0.9546 0.4016 0.5429 0.032 Uiso 1 1 calc R U
H4LB H 0.8912 0.3461 0.5181 0.032 Uiso 1 1 calc R U
H4LC H 0.9242 0.3408 0.6570 0.032 Uiso 1 1 calc R U
C5L C 0.7958(2) 0.3512(5) 0.6343(4) 0.0169(9) Uani 1 1 d . .
H5LA H 0.8209 0.2815 0.6623 0.025 Uiso 1 1 calc R U
H5LB H 0.7914 0.3543 0.5416 0.025 Uiso 1 1 calc R U
H5LC H 0.7581 0.3395 0.6658 0.025 Uiso 1 1 calc R U
P2L P 0.86047(5) 0.70778(11) 0.95116(10) 0.0134(2) Uani 1 1 d . .
O1L O 0.83618(14) 0.7511(3) 0.8220(3) 0.0161(7) Uani 1 1 d . .
C6L C 0.8142(2) 0.7452(4) 1.0758(4) 0.0169(10) Uani 1 1 d . .
C7L C 0.7960(2) 0.8819(5) 1.0537(4) 0.0210(10) Uani 1 1 d . .
H7LA H 0.7710 0.9072 1.1183 0.032 Uiso 1 1 calc R U
H7LB H 0.7753 0.8903 0.9696 0.032 Uiso 1 1 calc R U
H7LC H 0.8301 0.9352 1.0593 0.032 Uiso 1 1 calc R U
C8L C 0.8469(2) 0.7293(5) 1.2082(4) 0.0233(11) Uani 1 1 d . .
H8LA H 0.8210 0.7463 1.2734 0.035 Uiso 1 1 calc R U
H8LB H 0.8792 0.7877 1.2175 0.035 Uiso 1 1 calc R U
H8LC H 0.8613 0.6436 1.2176 0.035 Uiso 1 1 calc R U
C9L C 0.7617(2) 0.6592(6) 1.0624(4) 0.0217(9) Uani 1 1 d . .
H9LA H 0.7345 0.6852 1.1221 0.033 Uiso 1 1 calc R U
H9LB H 0.7738 0.5730 1.0808 0.033 Uiso 1 1 calc R U
H9LC H 0.7432 0.6642 0.9758 0.033 Uiso 1 1 calc R U
C10L C 0.9285(2) 0.7796(5) 0.9921(5) 0.0224(11) Uani 1 1 d . .
H10A H 0.9536 0.7642 0.9249 0.034 Uiso 1 1 calc R U
H10B H 0.9459 0.7444 1.0719 0.034 Uiso 1 1 calc R U
H10C H 0.9233 0.8697 1.0020 0.034 Uiso 1 1 calc R U
C11L C 0.85915(19) 0.4514(4) 0.8561(4) 0.0133(9) Uani 1 1 d . .
C12L C 0.87495(19) 0.5397(4) 0.9558(4) 0.0148(9) Uani 1 1 d . .
N13L N 0.90389(16) 0.5053(4) 1.0628(3) 0.0162(8) Uani 1 1 d . .
C14L C 0.91685(19) 0.3828(5) 1.0789(4) 0.0160(9) Uani 1 1 d . .
C15L C 0.9481(2) 0.3411(5) 1.1924(4) 0.0196(9) Uani 1 1 d . .
H15A H 0.9594 0.3991 1.2576 0.023 Uiso 1 1 calc R U
C16L C 0.9616(2) 0.2192(5) 1.2077(5) 0.0208(10) Uani 1 1 d . .
H16A H 0.9829 0.1922 1.2834 0.025 Uiso 1 1 calc R U
C17L C 0.9444(2) 0.1312(5) 1.1117(5) 0.0225(11) Uani 1 1 d . .
H17A H 0.9544 0.0459 1.1238 0.027 Uiso 1 1 calc R U
C18L C 0.9134(2) 0.1678(5) 1.0014(4) 0.0218(9) Uani 1 1 d . .
H18A H 0.9013 0.1079 0.9384 0.026 Uiso 1 1 calc R U
C19L C 0.8998(2) 0.2948(5) 0.9828(4) 0.0166(9) Uani 1 1 d . .
N20L N 0.87139(16) 0.3324(4) 0.8711(3) 0.0158(8) Uani 1 1 d . .
C1 C 0.7063(2) 0.5799(4) 0.5940(4) 0.0142(9) Uani 1 1 d . .
C2 C 0.6543(2) 0.5559(4) 0.6414(5) 0.0190(10) Uani 1 1 d . .
H2A H 0.6503 0.5718 0.7282 0.023 Uiso 1 1 calc R U
C3 C 0.6078(2) 0.5088(5) 0.5643(5) 0.0223(10) Uani 1 1 d . .
H3A H 0.5725 0.4928 0.5984 0.027 Uiso 1 1 calc R U
C4 C 0.6137(2) 0.4852(4) 0.4362(5) 0.0188(10) Uani 1 1 d . .
C5 C 0.6664(2) 0.5047(5) 0.3882(4) 0.0198(10) Uani 1 1 d . .
H5A H 0.6711 0.4858 0.3022 0.024 Uiso 1 1 calc R U
C6 C 0.7123(2) 0.5522(5) 0.4669(5) 0.0192(10) Uani 1 1 d . .
H6A H 0.7481 0.5658 0.4339 0.023 Uiso 1 1 calc R U
C7 C 0.5651(2) 0.4441(5) 0.3536(5) 0.0211(10) Uani 1 1 d . .
N8 N 0.5257(2) 0.4148(4) 0.2889(4) 0.0294(10) Uani 1 1 d . .

loop_
_atom_site_aniso_label
_atom_site_aniso_U_11
_atom_site_aniso_U_22
_atom_site_aniso_U_33
_atom_site_aniso_U_23
_atom_site_aniso_U_13
_atom_site_aniso_U_12
Pd1 0.01438(15) 0.01119(15) 0.01178(15) 0.00014(12) -0.00036(10) 0.00097(12)
Br1 0.0190(2) 0.0149(2) 0.0176(2) -0.00095(18) 0.00003(17) 0.00398(19)
P1L 0.0142(5) 0.0113(6) 0.0115(5) 0.0003(4) -0.0004(4) 0.0009(4)
C1L 0.016(2) 0.022(3) 0.017(2) -0.0001(19) 0.0046(17) -0.003(2)
C2L 0.018(2) 0.024(3) 0.020(2) -0.0038(19) 0.0012(19) -0.002(2)
C3L 0.026(3) 0.026(3) 0.016(2) 0.0023(19) 0.0015(19) -0.002(2)
C4L 0.021(3) 0.023(3) 0.022(3) -0.006(2) 0.007(2) 0.004(2)
C5L 0.018(2) 0.016(2) 0.017(2) -0.0005(18) 0.0005(17) 0.000(2)
P2L 0.0155(5) 0.0107(5) 0.0136(5) -0.0003(4) -0.0011(4) 0.0002(4)
O1L 0.0189(17) 0.0139(16) 0.0152(16) 0.0022(12) 0.0003(13) -0.0007(13)
C6L 0.023(3) 0.015(2) 0.013(2) 0.0006(17) 0.0028(18) 0.0026(19)
C7L 0.026(3) 0.019(3) 0.017(2) -0.0003(18) -0.0017(19) 0.004(2)
C8L 0.030(3) 0.026(3) 0.014(2) -0.0002(19) 0.0009(19) 0.008(2)
C9L 0.025(2) 0.018(2) 0.024(2) 0.001(2) 0.0069(18) 0.001(2)
C10L 0.019(3) 0.022(3) 0.025(3) -0.002(2) -0.006(2) -0.008(2)
C11L 0.013(2) 0.013(2) 0.014(2) 0.0002(16) 0.0025(16) -0.0015(17)
C12L 0.015(2) 0.017(2) 0.013(2) 0.0018(17) 0.0022(17) 0.0001(18)
N13L 0.0170(19) 0.018(2) 0.0138(19) 0.0016(15) 0.0005(14) 0.0005(16)
C14L 0.015(2) 0.019(2) 0.014(2) 0.0034(18) 0.0030(17) 0.0012(18)
C15L 0.016(2) 0.024(2) 0.018(2) 0.003(2) -0.0022(17) 0.000(2)
C16L 0.018(2) 0.022(3) 0.021(3) 0.0064(19) -0.0051(19) 0.000(2)
C17L 0.023(2) 0.015(3) 0.028(3) 0.0043(18) -0.0015(19) 0.0024(19)
C18L 0.027(2) 0.014(2) 0.023(2) 0.000(2) -0.0014(18) 0.002(2)
C19L 0.016(2) 0.018(2) 0.016(2) 0.0039(17) 0.0035(17) 0.0000(19)
N20L 0.0171(19) 0.015(2) 0.0149(18) 0.0015(15) 0.0012(14) 0.0019(16)
C1 0.020(2) 0.008(2) 0.014(2) 0.0008(16) -0.0034(17) 0.0044(17)
C2 0.021(2) 0.017(2) 0.018(2) 0.0004(17) -0.0037(18) -0.0035(19)
C3 0.022(3) 0.020(3) 0.025(3) 0.002(2) 0.0017(19) 0.002(2)
C4 0.020(2) 0.010(2) 0.025(3) -0.0020(18) -0.0046(19) 0.0030(19)
C5 0.024(3) 0.017(3) 0.018(2) -0.0023(18) -0.0019(18) 0.005(2)
C6 0.019(2) 0.018(3) 0.021(2) -0.0011(18) 0.0002(18) 0.0028(19)
C7 0.022(3) 0.016(2) 0.025(3) -0.0025(19) 0.000(2) 0.0025(19)
N8 0.025(2) 0.027(3) 0.035(3) -0.0036(19) -0.007(2) 0.004(2)

loop_
_atom_type_symbol
_atom_type_description
_atom_type_scat_dispersion_real
_atom_type_scat_dispersion_imag
_atom_type_scat_source
C C 0.0181 0.0091 'International Tables Vol C Tables 4.2.6.8 and 6.1.1.4'
H H 0.0000 0.0000 'International Tables Vol C Tables 4.2.6.8 and 6.1.1.4'
N N 0.0311 0.0180 'International Tables Vol C Tables 4.2.6.8 and 6.1.1.4'
O O 0.0492 0.0322 'International Tables Vol C Tables 4.2.6.8 and 6.1.1.4'
P P 0.2955 0.4335 'International Tables Vol C Tables 4.2.6.8 and 6.1.1.4'
Br Br -0.6763 1.2805 'International Tables Vol C Tables 4.2.6.8 and 6.1.1.4'
Pd Pd 0.1215 3.9337 'International Tables Vol C Tables 4.2.6.8 and 6.1.1.4'

loop_
_geom_angle_atom_site_label_1
_geom_angle_atom_site_label_2
_geom_angle_atom_site_label_3
_geom_angle
C1 Pd1 O1L 178.84(17)
C1 Pd1 P1L 92.44(13)
O1L Pd1 P1L 87.90(9)
C1 Pd1 Br1 89.16(13)
O1L Pd1 Br1 90.58(9)
P1L Pd1 Br1 175.72(3)
C5L P1L C11L 103.0(2)
C5L P1L C1L 104.8(2)
C11L P1L C1L 101.2(2)
C5L P1L Pd1 117.85(16)
C11L P1L Pd1 110.90(14)
C1L P1L Pd1 116.96(16)
C2L C1L C3L 109.1(4)
C2L C1L C4L 110.2(4)
C3L C1L C4L 109.9(4)
C2L C1L P1L 110.4(3)
C3L C1L P1L 107.6(3)
C4L C1L P1L 109.6(3)
C1L C2L H2LA 109.5
C1L C2L H2LB 109.5
H2LA C2L H2LB 109.5
C1L C2L H2LC 109.5
H2LA C2L H2LC 109.5
H2LB C2L H2LC 109.5
C1L C3L H3LA 109.5
C1L C3L H3LB 109.5
H3LA C3L H3LB 109.5
C1L C3L H3LC 109.5
H3LA C3L H3LC 109.5
H3LB C3L H3LC 109.5
C1L C4L H4LA 109.5
C1L C4L H4LB 109.5
H4LA C4L H4LB 109.5
C1L C4L H4LC 109.5
H4LA C4L H4LC 109.5
H4LB C4L H4LC 109.5
P1L C5L H5LA 109.5
P1L C5L H5LB 109.5
H5LA C5L H5LB 109.5
P1L C5L H5LC 109.5
H5LA C5L H5LC 109.5
H5LB C5L H5LC 109.5
O1L P2L C10L 109.9(2)
O1L P2L C6L 113.0(2)
C10L P2L C6L 107.8(2)
O1L P2L C12L 112.4(2)
C10L P2L C12L 105.0(2)
C6L P2L C12L 108.5(2)
P2L O1L Pd1 125.59(19)
C9L C6L C7L 110.5(4)
C9L C6L C8L 110.0(4)
C7L C6L C8L 110.5(4)
C9L C6L P2L 109.0(3)
C7L C6L P2L 105.9(3)
C8L C6L P2L 110.8(3)
C6L C7L H7LA 109.5
C6L C7L H7LB 109.5
H7LA C7L H7LB 109.5
C6L C7L H7LC 109.5
H7LA C7L H7LC 109.5
H7LB C7L H7LC 109.5
C6L C8L H8LA 109.5
C6L C8L H8LB 109.5
H8LA C8L H8LB 109.5
C6L C8L H8LC 109.5
H8LA C8L H8LC 109.5
H8LB C8L H8LC 109.5
C6L C9L H9LA 109.5
C6L C9L H9LB 109.5
H9LA C9L H9LB 109.5
C6L C9L H9LC 109.5
H9LA C9L H9LC 109.5
H9LB C9L H9LC 109.5
P2L C10L H10A 109.5
P2L C10L H10B 109.5
H10A C10L H10B 109.5
P2L C10L H10C 109.5
H10A C10L H10C 109.5
H10B C10L H10C 109.5
N20L C11L C12L 120.7(4)
N20L C11L P1L 115.2(3)
C12L C11L P1L 123.9(3)
N13L C12L C11L 121.6(4)
N13L C12L P2L 112.2(3)
C11L C12L P2L 126.2(3)
C12L N13L C14L 118.1(4)
N13L C14L C19L 120.5(4)
N13L C14L C15L 120.2(4)
C19L C14L C15L 119.3(5)
C16L C15L C14L 120.2(5)
C16L C15L H15A 119.9
C14L C15L H15A 119.9
C15L C16L C17L 120.6(4)
C15L C16L H16A 119.7
C17L C16L H16A 119.7
C18L C17L C16L 120.9(5)
C18L C17L H17A 119.5
C16L C17L H17A 119.5
C17L C18L C19L 119.3(5)
C17L C18L H18A 120.3
C19L C18L H18A 120.3
N20L C19L C18L 119.6(4)
N20L C19L C14L 120.6(4)
C18L C19L C14L 119.8(4)
C11L N20L C19L 118.4(4)
C2 C1 C6 118.7(4)
C2 C1 Pd1 119.2(3)
C6 C1 Pd1 122.0(4)
C1 C2 C3 121.4(5)
C1 C2 H2A 119.3
C3 C2 H2A 119.3
C2 C3 C4 119.5(5)
C2 C3 H3A 120.3
C4 C3 H3A 120.3
C5 C4 C3 119.8(4)
C5 C4 C7 120.0(5)
C3 C4 C7 120.2(5)
C6 C5 C4 119.7(4)
C6 C5 H5A 120.2
C4 C5 H5A 120.2
C5 C6 C1 120.9(5)
C5 C6 H6A 119.5
C1 C6 H6A 119.5
N8 C7 C4 177.8(5)

loop_
_geom_bond_atom_site_label_1
_geom_bond_atom_site_label_2
_geom_bond_distance
Pd1 C1 1.995(5)
Pd1 O1L 2.142(3)
Pd1 P1L 2.2451(11)
Pd1 Br1 2.4851(5)
P1L C5L 1.810(5)
P1L C11L 1.859(5)
P1L C1L 1.885(5)
C1L C2L 1.529(7)
C1L C3L 1.530(7)
C1L C4L 1.537(7)
C2L H2LA 0.9800
C2L H2LB 0.9800
C2L H2LC 0.9800
C3L H3LA 0.9800
C3L H3LB 0.9800
C3L H3LC 0.9800
C4L H4LA 0.9800
C4L H4LB 0.9800
C4L H4LC 0.9800
C5L H5LA 0.9800
C5L H5LB 0.9800
C5L H5LC 0.9800
P2L O1L 1.508(3)
P2L C10L 1.788(5)
P2L C6L 1.830(5)
P2L C12L 1.833(5)
C6L C9L 1.534(7)
C6L C7L 1.538(7)
C6L C8L 1.546(6)
C7L H7LA 0.9800
C7L H7LB 0.9800
C7L H7LC 0.9800
C8L H8LA 0.9800
C8L H8LB 0.9800
C8L H8LC 0.9800
C9L H9LA 0.9800
C9L H9LB 0.9800
C9L H9LC 0.9800
C10L H10A 0.9800
C10L H10B 0.9800
C10L H10C 0.9800
C11L N20L 1.314(6)
C11L C12L 1.442(6)
C12L N13L 1.319(6)
N13L C14L 1.355(6)
C14L C19L 1.420(7)
C14L C15L 1.421(6)
C15L C16L 1.351(7)
C15L H15A 0.9500
C16L C17L 1.419(7)
C16L H16A 0.9500
C17L C18L 1.376(7)
C17L H17A 0.9500
C18L C19L 1.409(7)
C18L H18A 0.9500
C19L N20L 1.364(6)
C1 C2 1.384(7)
C1 C6 1.401(7)
C2 C3 1.395(7)
C2 H2A 0.9500
C3 C4 1.402(7)
C3 H3A 0.9500
C4 C5 1.397(7)
C4 C7 1.439(7)
C5 C6 1.393(7)
C5 H5A 0.9500
C6 H6A 0.9500
C7 N8 1.143(7)

loop_
_geom_torsion_atom_site_label_1
_geom_torsion_atom_site_label_2
_geom_torsion_atom_site_label_3
_geom_torsion_atom_site_label_4
_geom_torsion
C5L P1L C1L C2L -153.1(4)
C11L P1L C1L C2L -46.2(4)
Pd1 P1L C1L C2L 74.4(4)
C5L P1L C1L C3L 88.0(4)
C11L P1L C1L C3L -165.2(3)
Pd1 P1L C1L C3L -44.6(4)
C5L P1L C1L C4L -31.5(4)
C11L P1L C1L C4L 75.4(3)
Pd1 P1L C1L C4L -164.0(3)
C10L P2L O1L Pd1 162.4(2)
C6L P2L O1L Pd1 -77.2(3)
C12L P2L O1L Pd1 45.9(3)
O1L P2L C6L C9L 72.8(4)
C10L P2L C6L C9L -165.6(3)
C12L P2L C6L C9L -52.5(4)
O1L P2L C6L C7L -46.1(4)
C10L P2L C6L C7L 75.6(4)
C12L P2L C6L C7L -171.3(3)
O1L P2L C6L C8L -165.9(3)
C10L P2L C6L C8L -44.3(4)
C12L P2L C6L C8L 68.8(4)
C5L P1L C11L N20L 23.6(4)
C1L P1L C11L N20L -84.7(4)
Pd1 P1L C11L N20L 150.5(3)
C5L P1L C11L C12L -161.9(4)
C1L P1L C11L C12L 89.9(4)
Pd1 P1L C11L C12L -34.9(4)
N20L C11L C12L N13L 2.6(7)
P1L C11L C12L N13L -171.7(3)
N20L C11L C12L P2L -179.2(3)
P1L C11L C12L P2L 6.5(6)
O1L P2L C12L N13L 170.6(3)
C10L P2L C12L N13L 51.1(4)
C6L P2L C12L N13L -63.8(4)
O1L P2L C12L C11L -7.7(5)
C10L P2L C12L C11L -127.2(4)
C6L P2L C12L C11L 117.9(4)
C11L C12L N13L C14L -2.3(6)
P2L C12L N13L C14L 179.3(3)
C12L N13L C14L C19L 0.2(6)
C12L N13L C14L C15L 179.8(4)
N13L C14L C15L C16L -179.1(4)
C19L C14L C15L C16L 0.5(7)
C14L C15L C16L C17L -0.7(7)
C15L C16L C17L C18L -0.3(8)
C16L C17L C18L C19L 1.4(7)
C17L C18L C19L N20L 176.9(4)
C17L C18L C19L C14L -1.6(7)
N13L C14L C19L N20L 1.8(7)
C15L C14L C19L N20L -177.8(4)
N13L C14L C19L C18L -179.8(4)
C15L C14L C19L C18L 0.6(7)
C12L C11L N20L C19L -0.5(6)
P1L C11L N20L C19L 174.3(3)
C18L C19L N20L C11L 180.0(4)
C14L C19L N20L C11L -1.5(6)
C6 C1 C2 C3 -2.1(7)
Pd1 C1 C2 C3 174.6(4)
C1 C2 C3 C4 0.0(8)
C2 C3 C4 C5 2.3(7)
C2 C3 C4 C7 -176.1(5)
C3 C4 C5 C6 -2.5(7)
C7 C4 C5 C6 175.9(5)
C4 C5 C6 C1 0.4(7)
C2 C1 C6 C5 1.9(7)
Pd1 C1 C6 C5 -174.7(4)
